data_7717485
loop_
_publ_author_name
'Zi&#xf3;&#x142;kowska, Aleksandra'
'Kruczy&#x144;ski, Tomasz'
'Gudat, Dietrich'
'Ponikiewski, &#x141;ukasz'

_publ_section_title
;
 Phosphanylphosphaalkenes as precursors for metallaphosphaalkene
 complexes.
;
_journal_issue 48
_journal_name_full 'Dalton transactions (Cambridge, England : 2003)'
_journal_page_first 19107
_journal_page_last 19111
_journal_paper_doi 10.1039/d4dt03012e
_journal_volume 53
_journal_year 2024
_chemical_formula_moiety 'C18 H34 Cl3 N2 P Ru'
_chemical_formula_sum 'C18 H34 Cl3 N2 P Ru'
_chemical_formula_weight 516.86
_space_group_IT_number 2
_space_group_name_Hall '-P 1'
_space_group_name_H-M_alt 'P -1'
_symmetry_cell_setting triclinic
_symmetry_Int_Tables_number 2
_symmetry_space_group_name_Hall '-P 1'
_symmetry_space_group_name_H-M 'P -1'
_atom_sites_solution_hydrogens geom
_audit_conform_dict_location ftp://ftp.iucr.org/pub/cif_core.dic
_audit_conform_dict_name cif_core.dic
_audit_conform_dict_version 2.4.3
_audit_creation_date 2024-07-18T13:39:06-00:00
_audit_creation_method 'WinGX routine CIF_UPDATE'
_audit_update_record
;
2024-09-23 deposited with the CCDC.	2024-11-13 downloaded from the CCDC.
;
_cell_angle_alpha 94.140(4)
_cell_angle_beta 94.656(4)
_cell_angle_gamma 98.498(4)
_cell_formula_units_Z 2
_cell_length_a 7.4357(4)
_cell_length_b 11.5604(6)
_cell_length_c 13.4708(6)
_cell_measurement_reflns_used 22948
_cell_measurement_temperature 120(2)
_cell_measurement_theta_max 67.54
_cell_measurement_theta_min 3.30
_cell_measurement_wavelength 1.54186
_cell_volume 1137.28(10)
_computing_cell_refinement
;
X-Area Recipe 1.34.0.0 (STOE, 2019)
;
_computing_data_collection
;
X-Area WinXpose 2.0.22.0 (STOE, 2016)
;
_computing_data_reduction
;
X-Area Integrate 1.77.0.0 (STOE, 2019)
X-Area LANA 1.77.1.0 (STOE, 2019)
;
_computing_molecular_graphics 'Ortep for Windows (Farrugia, 2012)'
_computing_publication_material 'WinGX publication routines (Farrugia, 2012)'
_computing_structure_refinement 'SHELXL-2018/1 (Sheldrick, 2018)'
_computing_structure_solution 'SHELXT 2014/5 (Sheldrick, 2014)'
_diffrn_ambient_temperature 120(2)
_diffrn_detector 'image plate (34 cm diameter)'
_diffrn_detector_area_resol_mean 6.67
_diffrn_detector_type 'STOE Imaging Plate'
_diffrn_measured_fraction_theta_full 0.961
_diffrn_measured_fraction_theta_max 0.961
_diffrn_measurement_details ' 1311 frames, detector distance = 45 mm'
_diffrn_measurement_device '2-circle diffractometer'
_diffrn_measurement_device_type 'STOE IPDS 2T'
_diffrn_measurement_method 'rotation method, \w scans'
_diffrn_radiation_collimation '0.6 mm diameter'
_diffrn_radiation_monochromator 'parabolic x-ray mirror'
_diffrn_radiation_polarisn_norm 270
_diffrn_radiation_probe x-ray
_diffrn_radiation_type CuK\a
_diffrn_radiation_wavelength 1.54186
_diffrn_reflns_av_R_equivalents 0.0304
_diffrn_reflns_av_unetI/netI 0.0239
_diffrn_reflns_Laue_measured_fraction_full 0.961
_diffrn_reflns_Laue_measured_fraction_max 0.961
_diffrn_reflns_limit_h_max 8
_diffrn_reflns_limit_h_min -8
_diffrn_reflns_limit_k_max 13
_diffrn_reflns_limit_k_min -13
_diffrn_reflns_limit_l_max 15
_diffrn_reflns_limit_l_min -15
_diffrn_reflns_number 12033
_diffrn_reflns_point_group_measured_fraction_full 0.961
_diffrn_reflns_point_group_measured_fraction_max 0.961
_diffrn_reflns_theta_full 65.994
_diffrn_reflns_theta_max 65.994
_diffrn_reflns_theta_min 3.304
_diffrn_source 'GeniX Cu, 0.05 x 0.05 mm2 microfocus'
_diffrn_source_current 0.600
_diffrn_source_power 0.030
_diffrn_source_voltage 50
_exptl_absorpt_coefficient_mu 9.512
_exptl_absorpt_correction_T_max 0.5888
_exptl_absorpt_correction_T_min 0.1879
_exptl_absorpt_correction_type multi-scan
_exptl_absorpt_process_details
;
STOE X-Red32, absorption correction by Gaussian integration, analogous to
P. Coppens, "The Evaluation of Absorption and Extinction in Single-Crystal
Structure Analysis", published in: F. R. Ahmed (Editor), "Crystallographic
Computing", Munksgaard, Copenhagen (1970), 255 - 270. Afterwards scaling of
reflection intensities was performed within STOE LANA. J. Koziskova, F. Hahn,
J. Richter, J. Kozisek, Acta Chimica Slovaca, vol. 9, no. 2, 2016, pp. 136-140.
;
_exptl_crystal_colour red
_exptl_crystal_density_diffrn 1.509
_exptl_crystal_density_method 'not measured'
_exptl_crystal_description plate
_exptl_crystal_F_000 532
_exptl_crystal_size_max 0.17
_exptl_crystal_size_mid 0.17
_exptl_crystal_size_min 0.07
_refine_diff_density_max 1.061
_refine_diff_density_min -1.186
_refine_diff_density_rms 0.167
_refine_ls_extinction_coef 0.0025(3)
_refine_ls_extinction_expression Fc^*^=kFc[1+0.001xFc^2^\l^3^/sin(2\q)]^-1/4^
_refine_ls_extinction_method 'SHELXL-2018/1 (Sheldrick 2018)'
_refine_ls_goodness_of_fit_ref 1.131
_refine_ls_hydrogen_treatment constr
_refine_ls_matrix_type full
_refine_ls_number_constraints 0
_refine_ls_number_parameters 205
_refine_ls_number_reflns 3811
_refine_ls_number_restraints 0
_refine_ls_restrained_S_all 1.131
_refine_ls_R_factor_all 0.0644
_refine_ls_R_factor_gt 0.0544
_refine_ls_shift/su_max 0.002
_refine_ls_shift/su_mean 0
_refine_ls_structure_factor_coef Fsqd
_refine_ls_weighting_details 'w=1/[\s^2^(Fo^2^)+(0.0614P)^2^+9.7638P] where P=(Fo^2^+2Fc^2^)/3'
_refine_ls_weighting_scheme calc
_refine_ls_wR_factor_gt 0.1403
_refine_ls_wR_factor_ref 0.1528
_reflns_Friedel_coverage 0
_reflns_number_gt 3378
_reflns_number_total 3811
_reflns_threshold_expression 'I > 2\s(I)'
_cod_data_source_file d4dt03012e2.cif
_cod_data_source_block shelx_CCDC1
_cod_depositor_comments 'Adding full bibliography for 7717484--7717490.cif.'
_cod_database_code 7717485

loop_
_symmetry_equiv_pos_as_xyz
'x, y, z'
'-x, -y, -z'

loop_
_atom_site_label
_atom_site_type_symbol
_atom_site_fract_x
_atom_site_fract_y
_atom_site_fract_z
_atom_site_U_iso_or_equiv
_atom_site_adp_type
_atom_site_occupancy
_atom_site_site_symmetry_order
_atom_site_calc_flag
_atom_site_refinement_flags_posn
_atom_site_refinement_flags_adp
_atom_site_refinement_flags_occupancy
_atom_site_disorder_assembly
_atom_site_disorder_group
Ru1 Ru 0.34491(6) 0.61755(4) 0.33635(4) 0.0250(2) Uani 1 1 d . . . . .
Cl1 Cl 0.5861(2) 0.54588(17) 0.25251(15) 0.0388(5) Uani 1 1 d . . . . .
Cl2 Cl 0.5889(2) 0.74042(16) 0.44111(14) 0.0408(5) Uani 1 1 d . . . . .
Cl3 Cl 0.1277(2) 0.74894(15) 0.12999(12) 0.0337(4) Uani 1 1 d . . . . .
P1 P 0.3584(2) 0.77255(15) 0.23586(12) 0.0253(4) Uani 1 1 d . . . . .
N1 N 0.5152(9) 0.7945(6) 0.1561(5) 0.0422(16) Uani 1 1 d . . . . .
N2 N 0.3594(8) 0.9025(5) 0.2896(4) 0.0307(13) Uani 1 1 d . . . . .
C1 C 0.1634(9) 0.4496(6) 0.2853(5) 0.0274(6) Uani 1 1 d . . . . .
C2 C 0.0582(9) 0.5423(6) 0.2838(5) 0.0274(6) Uani 1 1 d . . . . .
H2 H -0.013255 0.552858 0.224427 0.033 Uiso 1 1 calc R U . . .
C3 C 0.0595(9) 0.6201(6) 0.3717(5) 0.0274(6) Uani 1 1 d . . . . .
H3 H -0.01109 0.682091 0.36932 0.033 Uiso 1 1 calc R U . . .
C4 C 0.1621(8) 0.6072(6) 0.4614(5) 0.0274(6) Uani 1 1 d . . . . .
C5 C 0.2619(9) 0.5093(6) 0.4647(5) 0.0274(6) Uani 1 1 d . . . . .
H5 H 0.328022 0.496509 0.525208 0.033 Uiso 1 1 calc R U . . .
C6 C 0.2616(9) 0.4330(6) 0.3788(5) 0.0274(6) Uani 1 1 d . . . . .
H6 H 0.327605 0.368833 0.382277 0.033 Uiso 1 1 calc R U . . .
C7 C 0.1681(10) 0.3664(6) 0.1958(5) 0.0325(16) Uani 1 1 d . . . . .
H7 H 0.296118 0.34958 0.194804 0.039 Uiso 1 1 calc R U . . .
C8 C 0.0443(12) 0.2494(7) 0.2074(6) 0.045(2) Uani 1 1 d . . . . .
H8A H 0.081176 0.219469 0.270945 0.067 Uiso 1 1 calc R U . . .
H8B H 0.056304 0.191959 0.15206 0.067 Uiso 1 1 calc R U . . .
H8C H -0.083026 0.262437 0.206477 0.067 Uiso 1 1 calc R U . . .
C9 C 0.1157(12) 0.4116(7) 0.0963(5) 0.0419(19) Uani 1 1 d . . . . .
H9A H -0.013114 0.421863 0.092402 0.063 Uiso 1 1 calc R U . . .
H9B H 0.134426 0.354985 0.041846 0.063 Uiso 1 1 calc R U . . .
H9C H 0.191805 0.487107 0.090435 0.063 Uiso 1 1 calc R U . . .
C10 C 0.1719(11) 0.6891(7) 0.5528(6) 0.043(2) Uani 1 1 d . . . . .
H10A H 0.296157 0.732425 0.56673 0.065 Uiso 1 1 calc R U . . .
H10B H 0.140235 0.644332 0.609681 0.065 Uiso 1 1 calc R U . . .
H10C H 0.085871 0.744595 0.542319 0.065 Uiso 1 1 calc R U . . .
C11 C 0.5082(14) 0.7095(8) 0.0672(7) 0.054(2) Uani 1 1 d . . . . .
H11A H 0.415035 0.640519 0.073794 0.065 Uiso 1 1 calc R U . . .
H11B H 0.627872 0.681875 0.065618 0.065 Uiso 1 1 calc R U . . .
C12 C 0.4630(18) 0.7609(10) -0.0311(8) 0.075(3) Uani 1 1 d . . . . .
H12A H 0.340577 0.782979 -0.032237 0.112 Uiso 1 1 calc R U . . .
H12B H 0.466527 0.702274 -0.086915 0.112 Uiso 1 1 calc R U . . .
H12C H 0.552667 0.830532 -0.037378 0.112 Uiso 1 1 calc R U . . .
C13 C 0.7003(11) 0.8478(8) 0.1988(9) 0.060(3) Uani 1 1 d . . . . .
H13A H 0.775347 0.785119 0.20986 0.073 Uiso 1 1 calc R U . . .
H13B H 0.692926 0.890661 0.264291 0.073 Uiso 1 1 calc R U . . .
C14 C 0.7932(13) 0.9339(10) 0.1279(11) 0.089(5) Uani 1 1 d . . . . .
H14A H 0.813684 0.889899 0.065995 0.133 Uiso 1 1 calc R U . . .
H14B H 0.910459 0.97404 0.16085 0.133 Uiso 1 1 calc R U . . .
H14C H 0.7139 0.992016 0.112312 0.133 Uiso 1 1 calc R U . . .
C15 C 0.3651(10) 1.0072(6) 0.2290(5) 0.0336(16) Uani 1 1 d . . . . .
H15A H 0.240784 1.027867 0.218717 0.04 Uiso 1 1 calc R U . . .
H15B H 0.405291 0.986759 0.16257 0.04 Uiso 1 1 calc R U . . .
C16 C 0.4939(14) 1.1124(7) 0.2802(6) 0.051(2) Uani 1 1 d . . . . .
H16A H 0.448574 1.137025 0.343438 0.076 Uiso 1 1 calc R U . . .
H16B H 0.500579 1.177034 0.23678 0.076 Uiso 1 1 calc R U . . .
H16C H 0.615768 1.091012 0.293476 0.076 Uiso 1 1 calc R U . . .
C17 C 0.2939(15) 0.9210(8) 0.3884(6) 0.055(3) Uani 1 1 d . . . . .
H17A H 0.376995 0.986197 0.427599 0.066 Uiso 1 1 calc R U . . .
H17B H 0.298238 0.84936 0.423958 0.066 Uiso 1 1 calc R U . . .
C18 C 0.102(2) 0.9495(12) 0.3835(10) 0.107(6) Uani 1 1 d . . . . .
H18A H 0.100806 1.027828 0.360357 0.161 Uiso 1 1 calc R U . . .
H18B H 0.057721 0.947681 0.450147 0.161 Uiso 1 1 calc R U . . .
H18C H 0.021568 0.891293 0.336936 0.161 Uiso 1 1 calc R U . . .

loop_
_atom_site_aniso_label
_atom_site_aniso_U_11
_atom_site_aniso_U_22
_atom_site_aniso_U_33
_atom_site_aniso_U_23
_atom_site_aniso_U_13
_atom_site_aniso_U_12
Ru1 0.0186(3) 0.0278(3) 0.0279(3) 0.0069(2) -0.00103(19) 0.0005(2)
Cl1 0.0234(8) 0.0404(10) 0.0576(11) 0.0172(8) 0.0123(7) 0.0107(7)
Cl2 0.0317(9) 0.0410(10) 0.0418(10) 0.0168(8) -0.0170(7) -0.0152(8)
Cl3 0.0343(9) 0.0353(9) 0.0289(8) 0.0036(7) -0.0058(7) 0.0015(7)
P1 0.0211(8) 0.0274(9) 0.0282(8) 0.0079(7) 0.0007(6) 0.0040(7)
N1 0.035(4) 0.040(4) 0.057(4) 0.021(3) 0.016(3) 0.010(3)
N2 0.037(3) 0.021(3) 0.032(3) 0.006(2) -0.006(2) 0.004(2)
C1 0.0181(13) 0.0309(15) 0.0314(14) 0.0042(11) 0.0033(11) -0.0039(11)
C2 0.0181(13) 0.0309(15) 0.0314(14) 0.0042(11) 0.0033(11) -0.0039(11)
C3 0.0181(13) 0.0309(15) 0.0314(14) 0.0042(11) 0.0033(11) -0.0039(11)
C4 0.0181(13) 0.0309(15) 0.0314(14) 0.0042(11) 0.0033(11) -0.0039(11)
C5 0.0181(13) 0.0309(15) 0.0314(14) 0.0042(11) 0.0033(11) -0.0039(11)
C6 0.0181(13) 0.0309(15) 0.0314(14) 0.0042(11) 0.0033(11) -0.0039(11)
C7 0.032(4) 0.034(4) 0.033(4) 0.003(3) 0.009(3) 0.007(3)
C8 0.059(5) 0.026(4) 0.047(5) -0.004(3) 0.010(4) 0.000(4)
C9 0.049(5) 0.045(5) 0.028(4) -0.006(3) 0.001(3) 0.002(4)
C10 0.045(5) 0.044(5) 0.035(4) -0.008(3) 0.006(3) -0.009(4)
C11 0.071(6) 0.049(5) 0.057(5) 0.021(4) 0.041(5) 0.028(5)
C12 0.105(9) 0.076(8) 0.057(6) 0.026(5) 0.039(6) 0.032(7)
C13 0.022(4) 0.052(6) 0.114(8) 0.047(6) 0.011(4) 0.003(4)
C14 0.034(5) 0.073(7) 0.173(13) 0.081(8) 0.029(7) 0.009(5)
C15 0.038(4) 0.029(4) 0.032(4) 0.006(3) -0.004(3) 0.003(3)
C16 0.080(6) 0.018(4) 0.048(5) 0.008(3) -0.014(4) -0.006(4)
C17 0.101(8) 0.042(5) 0.023(4) 0.002(3) 0.000(4) 0.015(5)
C18 0.189(16) 0.090(9) 0.081(8) 0.044(7) 0.087(10) 0.087(11)

loop_
_atom_type_symbol
_atom_type_description
_atom_type_scat_dispersion_real
_atom_type_scat_dispersion_imag
_atom_type_scat_source
C C 0.0181 0.0091 'International Tables Vol C Tables 4.2.6.8 and 6.1.1.4'
H H 0 0 'International Tables Vol C Tables 4.2.6.8 and 6.1.1.4'
Cl Cl 0.3639 0.7018 'International Tables Vol C Tables 4.2.6.8 and 6.1.1.4'
N N 0.0311 0.018 'International Tables Vol C Tables 4.2.6.8 and 6.1.1.4'
P P 0.2955 0.4335 'International Tables Vol C Tables 4.2.6.8 and 6.1.1.4'
Ru Ru 0.0552 3.296 'International Tables Vol C Tables 4.2.6.8 and 6.1.1.4'

loop_
_exptl_crystal_face_index_h
_exptl_crystal_face_index_k
_exptl_crystal_face_index_l
_exptl_crystal_face_perp_dist
3 5 2 0.0480
-2 -6 -1 0.0250
-3 5 -2 0.0380
3 -4 2 0.0650
-1 0 4 0.0320
1 0 -3 0.0150

loop_
_geom_angle_atom_site_label_1
_geom_angle_atom_site_label_2
_geom_angle_atom_site_label_3
_geom_angle
_geom_angle_site_symmetry_1
_geom_angle_site_symmetry_3
_geom_angle_publ_flag
C3 Ru1 C2 37.7(2) . . ?
C3 Ru1 C1 67.6(2) . . ?
C2 Ru1 C1 37.2(3) . . ?
C3 Ru1 C4 36.7(2) . . ?
C2 Ru1 C4 67.5(2) . . ?
C1 Ru1 C4 80.4(2) . . ?
C3 Ru1 C6 77.8(3) . . ?
C2 Ru1 C6 66.3(2) . . ?
C1 Ru1 C6 37.6(2) . . ?
C4 Ru1 C6 66.4(2) . . ?
C3 Ru1 C5 65.8(2) . . ?
C2 Ru1 C5 78.4(2) . . ?
C1 Ru1 C5 67.0(2) . . ?
C4 Ru1 C5 37.2(3) . . ?
C6 Ru1 C5 36.0(2) . . ?
C3 Ru1 P1 96.04(19) . . ?
C2 Ru1 P1 95.14(18) . . ?
C1 Ru1 P1 119.53(18) . . ?
C4 Ru1 P1 120.73(19) . . ?
C6 Ru1 P1 156.94(18) . . ?
C5 Ru1 P1 157.79(18) . . ?
C3 Ru1 Cl1 155.69(18) . . ?
C2 Ru1 Cl1 118.35(18) . . ?
C1 Ru1 Cl1 89.03(18) . . ?
C4 Ru1 Cl1 149.20(19) . . ?
C6 Ru1 Cl1 87.69(18) . . ?
C5 Ru1 Cl1 112.18(18) . . ?
P1 Ru1 Cl1 89.66(6) . . ?
C3 Ru1 Cl2 118.78(18) . . ?
C2 Ru1 Cl2 156.46(19) . . ?
C1 Ru1 Cl2 154.51(19) . . ?
C4 Ru1 Cl2 92.05(17) . . ?
C6 Ru1 Cl2 117.26(17) . . ?
C5 Ru1 Cl2 92.36(17) . . ?
P1 Ru1 Cl2 85.29(6) . . ?
Cl1 Ru1 Cl2 85.17(7) . . ?
N2 P1 N1 103.2(3) . . ?
N2 P1 Cl3 103.6(2) . . ?
N1 P1 Cl3 97.2(3) . . ?
N2 P1 Ru1 117.6(2) . . ?
N1 P1 Ru1 121.7(2) . . ?
Cl3 P1 Ru1 110.43(9) . . ?
C13 N1 C11 115.1(7) . . ?
C13 N1 P1 116.5(6) . . ?
C11 N1 P1 119.3(6) . . ?
C17 N2 C15 114.1(6) . . ?
C17 N2 P1 122.1(5) . . ?
C15 N2 P1 120.6(5) . . ?
C2 C1 C6 117.9(6) . . ?
C2 C1 C7 122.5(6) . . ?
C6 C1 C7 119.6(6) . . ?
C2 C1 Ru1 71.2(4) . . ?
C6 C1 Ru1 72.6(4) . . ?
C7 C1 Ru1 129.7(5) . . ?
C1 C2 C3 120.2(6) . . ?
C1 C2 Ru1 71.6(4) . . ?
C3 C2 Ru1 71.1(4) . . ?
C1 C2 H2 119.9 . . ?
C3 C2 H2 119.9 . . ?
Ru1 C2 H2 129.8 . . ?
C4 C3 C2 121.9(7) . . ?
C4 C3 Ru1 72.9(4) . . ?
C2 C3 Ru1 71.2(4) . . ?
C4 C3 H3 119.1 . . ?
C2 C3 H3 119.1 . . ?
Ru1 C3 H3 129.4 . . ?
C3 C4 C5 118.1(6) . . ?
C3 C4 C10 123.2(7) . . ?
C5 C4 C10 118.7(6) . . ?
C3 C4 Ru1 70.4(4) . . ?
C5 C4 Ru1 72.6(4) . . ?
C10 C4 Ru1 128.3(5) . . ?
C6 C5 C4 120.3(6) . . ?
C6 C5 Ru1 71.3(4) . . ?
C4 C5 Ru1 70.3(4) . . ?
C6 C5 H5 119.9 . . ?
C4 C5 H5 119.9 . . ?
Ru1 C5 H5 131.4 . . ?
C5 C6 C1 121.6(7) . . ?
C5 C6 Ru1 72.7(4) . . ?
C1 C6 Ru1 69.9(4) . . ?
C5 C6 H6 119.2 . . ?
C1 C6 H6 119.2 . . ?
Ru1 C6 H6 131 . . ?
C1 C7 C9 115.1(6) . . ?
C1 C7 C8 109.2(6) . . ?
C9 C7 C8 109.9(7) . . ?
C1 C7 H7 107.5 . . ?
C9 C7 H7 107.5 . . ?
C8 C7 H7 107.5 . . ?
C7 C8 H8A 109.5 . . ?
C7 C8 H8B 109.5 . . ?
H8A C8 H8B 109.5 . . ?
C7 C8 H8C 109.5 . . ?
H8A C8 H8C 109.5 . . ?
H8B C8 H8C 109.5 . . ?
C7 C9 H9A 109.5 . . ?
C7 C9 H9B 109.5 . . ?
H9A C9 H9B 109.5 . . ?
C7 C9 H9C 109.5 . . ?
H9A C9 H9C 109.5 . . ?
H9B C9 H9C 109.5 . . ?
C4 C10 H10A 109.5 . . ?
C4 C10 H10B 109.5 . . ?
H10A C10 H10B 109.5 . . ?
C4 C10 H10C 109.5 . . ?
H10A C10 H10C 109.5 . . ?
H10B C10 H10C 109.5 . . ?
N1 C11 C12 113.3(8) . . ?
N1 C11 H11A 108.9 . . ?
C12 C11 H11A 108.9 . . ?
N1 C11 H11B 108.9 . . ?
C12 C11 H11B 108.9 . . ?
H11A C11 H11B 107.7 . . ?
C11 C12 H12A 109.5 . . ?
C11 C12 H12B 109.5 . . ?
H12A C12 H12B 109.5 . . ?
C11 C12 H12C 109.5 . . ?
H12A C12 H12C 109.5 . . ?
H12B C12 H12C 109.5 . . ?
N1 C13 C14 111.1(9) . . ?
N1 C13 H13A 109.4 . . ?
C14 C13 H13A 109.4 . . ?
N1 C13 H13B 109.4 . . ?
C14 C13 H13B 109.4 . . ?
H13A C13 H13B 108 . . ?
C13 C14 H14A 109.5 . . ?
C13 C14 H14B 109.5 . . ?
H14A C14 H14B 109.5 . . ?
C13 C14 H14C 109.5 . . ?
H14A C14 H14C 109.5 . . ?
H14B C14 H14C 109.5 . . ?
N2 C15 C16 111.7(6) . . ?
N2 C15 H15A 109.3 . . ?
C16 C15 H15A 109.3 . . ?
N2 C15 H15B 109.3 . . ?
C16 C15 H15B 109.3 . . ?
H15A C15 H15B 107.9 . . ?
C15 C16 H16A 109.5 . . ?
C15 C16 H16B 109.5 . . ?
H16A C16 H16B 109.5 . . ?
C15 C16 H16C 109.5 . . ?
H16A C16 H16C 109.5 . . ?
H16B C16 H16C 109.5 . . ?
N2 C17 C18 113.1(8) . . ?
N2 C17 H17A 109 . . ?
C18 C17 H17A 109 . . ?
N2 C17 H17B 109 . . ?
C18 C17 H17B 109 . . ?
H17A C17 H17B 107.8 . . ?
C17 C18 H18A 109.5 . . ?
C17 C18 H18B 109.5 . . ?
H18A C18 H18B 109.5 . . ?
C17 C18 H18C 109.5 . . ?
H18A C18 H18C 109.5 . . ?
H18B C18 H18C 109.5 . . ?

loop_
_geom_bond_atom_site_label_1
_geom_bond_atom_site_label_2
_geom_bond_distance
_geom_bond_site_symmetry_2
_geom_bond_publ_flag
Ru1 C3 2.217(7) . ?
Ru1 C2 2.218(6) . ?
Ru1 C1 2.224(6) . ?
Ru1 C4 2.248(6) . ?
Ru1 C6 2.260(7) . ?
Ru1 C5 2.279(7) . ?
Ru1 P1 2.3179(17) . ?
Ru1 Cl1 2.4106(18) . ?
Ru1 Cl2 2.4154(16) . ?
Cl3 P1 2.112(2) . ?
P1 N2 1.619(6) . ?
P1 N1 1.653(6) . ?
N1 C13 1.474(11) . ?
N1 C11 1.486(11) . ?
N2 C17 1.466(10) . ?
N2 C15 1.506(9) . ?
C1 C2 1.417(10) . ?
C1 C6 1.444(10) . ?
C1 C7 1.493(10) . ?
C2 C3 1.433(10) . ?
C2 H2 0.95 . ?
C3 C4 1.405(10) . ?
C3 H3 0.95 . ?
C4 C5 1.443(10) . ?
C4 C10 1.489(10) . ?
C5 C6 1.403(10) . ?
C5 H5 0.95 . ?
C6 H6 0.95 . ?
C7 C9 1.515(10) . ?
C7 C8 1.545(10) . ?
C7 H7 1 . ?
C8 H8A 0.98 . ?
C8 H8B 0.98 . ?
C8 H8C 0.98 . ?
C9 H9A 0.98 . ?
C9 H9B 0.98 . ?
C9 H9C 0.98 . ?
C10 H10A 0.98 . ?
C10 H10B 0.98 . ?
C10 H10C 0.98 . ?
C11 C12 1.523(13) . ?
C11 H11A 0.99 . ?
C11 H11B 0.99 . ?
C12 H12A 0.98 . ?
C12 H12B 0.98 . ?
C12 H12C 0.98 . ?
C13 C14 1.556(12) . ?
C13 H13A 0.99 . ?
C13 H13B 0.99 . ?
C14 H14A 0.98 . ?
C14 H14B 0.98 . ?
C14 H14C 0.98 . ?
C15 C16 1.516(10) . ?
C15 H15A 0.99 . ?
C15 H15B 0.99 . ?
C16 H16A 0.98 . ?
C16 H16B 0.98 . ?
C16 H16C 0.98 . ?
C17 C18 1.511(17) . ?
C17 H17A 0.99 . ?
C17 H17B 0.99 . ?
C18 H18A 0.98 . ?
C18 H18B 0.98 . ?
C18 H18C 0.98 . ?

loop_
_geom_torsion_atom_site_label_1
_geom_torsion_atom_site_label_2
_geom_torsion_atom_site_label_3
_geom_torsion_atom_site_label_4
_geom_torsion
_geom_torsion_site_symmetry_1
_geom_torsion_site_symmetry_2
_geom_torsion_site_symmetry_3
_geom_torsion_site_symmetry_4
_geom_torsion_publ_flag
N2 P1 N1 C13 57.6(6) . . . . ?
Cl3 P1 N1 C13 163.5(6) . . . . ?
Ru1 P1 N1 C13 -77.1(6) . . . . ?
N2 P1 N1 C11 -156.9(6) . . . . ?
Cl3 P1 N1 C11 -51.0(6) . . . . ?
Ru1 P1 N1 C11 68.4(7) . . . . ?
N1 P1 N2 C17 -157.3(7) . . . . ?
Cl3 P1 N2 C17 101.8(6) . . . . ?
Ru1 P1 N2 C17 -20.3(7) . . . . ?
N1 P1 N2 C15 43.9(6) . . . . ?
Cl3 P1 N2 C15 -57.0(5) . . . . ?
Ru1 P1 N2 C15 -179.1(4) . . . . ?
C6 C1 C2 C3 3.4(9) . . . . ?
C7 C1 C2 C3 -179.6(6) . . . . ?
Ru1 C1 C2 C3 -54.0(5) . . . . ?
C6 C1 C2 Ru1 57.4(5) . . . . ?
C7 C1 C2 Ru1 -125.6(6) . . . . ?
C1 C2 C3 C4 -0.5(9) . . . . ?
Ru1 C2 C3 C4 -54.7(5) . . . . ?
C1 C2 C3 Ru1 54.3(5) . . . . ?
C2 C3 C4 C5 -2.7(9) . . . . ?
Ru1 C3 C4 C5 -56.6(5) . . . . ?
C2 C3 C4 C10 177.6(6) . . . . ?
Ru1 C3 C4 C10 123.6(6) . . . . ?
C2 C3 C4 Ru1 54.0(5) . . . . ?
C3 C4 C5 C6 2.8(9) . . . . ?
C10 C4 C5 C6 -177.5(6) . . . . ?
Ru1 C4 C5 C6 -52.8(5) . . . . ?
C3 C4 C5 Ru1 55.6(5) . . . . ?
C10 C4 C5 Ru1 -124.7(6) . . . . ?
C4 C5 C6 C1 0.2(9) . . . . ?
Ru1 C5 C6 C1 -52.1(5) . . . . ?
C4 C5 C6 Ru1 52.3(5) . . . . ?
C2 C1 C6 C5 -3.3(9) . . . . ?
C7 C1 C6 C5 179.6(6) . . . . ?
Ru1 C1 C6 C5 53.4(5) . . . . ?
C2 C1 C6 Ru1 -56.7(5) . . . . ?
C7 C1 C6 Ru1 126.2(6) . . . . ?
C2 C1 C7 C9 22.1(9) . . . . ?
C6 C1 C7 C9 -161.0(6) . . . . ?
Ru1 C1 C7 C9 -69.7(9) . . . . ?
C2 C1 C7 C8 -102.0(8) . . . . ?
C6 C1 C7 C8 74.9(8) . . . . ?
Ru1 C1 C7 C8 166.3(6) . . . . ?
C13 N1 C11 C12 -101.5(10) . . . . ?
P1 N1 C11 C12 112.5(8) . . . . ?
C11 N1 C13 C14 69.9(10) . . . . ?
P1 N1 C13 C14 -143.1(8) . . . . ?
C17 N2 C15 C16 61.5(9) . . . . ?
P1 N2 C15 C16 -138.2(6) . . . . ?
C15 N2 C17 C18 60.5(10) . . . . ?
P1 N2 C17 C18 -99.5(9) . . . . ?
